data_1540785
loop_
_publ_author_name
'Yang, Y.'
'Kong, L.'
'Zhang, X.'
'Ding, Y.'
'Pan, Q.'
'Jin, L.'
'Yang, J.'
'Ye, C.'
'Zhang, B.'

_publ_section_title
;
 Neutron diffraction study of ternary nitrides of the type R2 Fe17 Nx
;
_journal_name_full 'Journal of Applied Physics'
_journal_page_first 6018
_journal_page_last 6020
_journal_volume 70
_journal_year 1991
_chemical_formula_sum 'Fe17 N2.5 Y2'
_chemical_name_systematic 'Y2 Fe17 N2.5'
_space_group_IT_number 194
_symmetry_space_group_name_Hall '-P 6c 2c'
_symmetry_space_group_name_H-M 'P 63/m m c'
_cell_angle_alpha 90
_cell_angle_beta 90
_cell_angle_gamma 120
_cell_formula_units_Z 2
_cell_length_a 8.653
_cell_length_b 8.653
_cell_length_c 8.451
_cell_volume 547.989
_citation_journal_id_ASTM JAPIAU
_cod_data_source_file Yang_JAPIAU_1991_1536.cif
_cod_data_source_block Fe17N2.5Y2
_cod_original_cell_volume 547.9894
_cod_database_code 1540785

loop_
_symmetry_equiv_pos_as_xyz
x,y,z
x-y,x,z+1/2
-y,x-y,z
-x,-y,z+1/2
-x+y,-x,z
y,-x+y,z+1/2
-y,-x,-z+1/2
x-y,-y,-z
x,x-y,-z+1/2
y,x,-z
-x+y,y,-z+1/2
-x,-x+y,-z
-x,-y,-z
-x+y,-x,-z-1/2
y,-x+y,-z
x,y,-z-1/2
x-y,x,-z
-y,x-y,-z-1/2
y,x,z-1/2
-x+y,y,z
-x,-x+y,z-1/2
-y,-x,z
x-y,-y,z-1/2
x,x-y,z

loop_
_atom_site_label
_atom_site_type_symbol
_atom_site_fract_x
_atom_site_fract_y
_atom_site_fract_z
_atom_site_occupancy
_atom_site_U_iso_or_equiv
Fe1 Fe 0.3333 0.6667 0.133 1 0.0
Fe3 Fe 0.167 0.334 -0.008 1 0.0
N1 N 0.167 0.334 0.25 0.8317 0.0
Y1 Y 0 0 0.25 1 0.0
Fe4 Fe 0.328 -0.005 0.25 1 0.0
Y2 Y 0.3333 0.6667 0.75 1 0.0
Fe2 Fe 0.5 0 0 1 0.0
